data_4104083
loop_
_publ_author_name
'Kazuaki Ohara'
'Javier Mart\'i-Rujas'
'Tsuyoshi Haneda'
'Masaki Kawano'
'Daisuke Hashizume'
'Fujio Izumi'
'Makoto Fujita'

_publ_contact_author 'Masaki Kawano'
_publ_contact_author_email mkawano@appchem.t.u-tokyo.ac.jp
_publ_section_title
;
 Formation of a Thermally Stable, Porous Coordination Network via a
 Crystalline-to-Amorphous-to-Crystalline Phase Transition
;
_journal_name_full 'Journal of the American Chemical Society'
_journal_page_first 3860
_journal_page_last 3861
_journal_paper_doi 10.1021/ja9005145
_journal_volume 131
_journal_year 2009
_chemical_formula_sum 'C42 I6 N13 O2 Zn3'
_chemical_formula_weight 1676.132
_chemical_name_systematic
;
 ?
;
_space_group_IT_number 4
_symmetry_cell_setting monoclinic
_symmetry_Int_Tables_number 14
_symmetry_space_group_name_Hall 'P 2yb'
_symmetry_space_group_name_H-M 'P 1 21 1'
_audit_creation_method RIETAN-FP
_cell_angle_alpha 90
_cell_angle_beta 99.818(3)
_cell_angle_gamma 90
_cell_formula_units_Z 2
_cell_length_a 12.8366(6)
_cell_length_b 33.108(1)
_cell_length_c 6.2214(3)
_cell_volume 2605.33(19)
_diffrn_ambient_temperature 95
_diffrn_radiation_source SPring-8
_diffrn_radiation_type Synchrotron
_diffrn_radiation_wavelength 0.99967
_pd_phase_name zni2-heated-nitrobenzene
_refine_ls_R_factor_gt 0.0262
_refine_ls_wR_factor_gt 0.0364
_cod_data_source_file ja9005145_si_002_2.cif
_cod_data_source_block powder_1G
_cod_depositor_comments
;
The following automatic conversions were performed:

'_symmetry_cell_setting' tag value 'Monoclnic' was replaced with
'monoclinic' value as specified in the replacement file
'/home/robertas/cod-tools/perl-scripts/inputs/replacement_values.lst'.

Automatic conversion script
Id: cif_fix_values 3143 2015-03-26 13:38:13Z robertas 
;
_cod_original_cell_volume 2605(1)
_cod_original_sg_symbol_H-M 'P 21 '
_cod_original_formula_sum 'C42 I6 N13 Zn3 O2 '
_cod_database_code 4104083

loop_
_symmetry_equiv_pos_as_xyz
'x, y, z'
'-x, y+1/2, -z'

loop_
_atom_site_label
_atom_site_occupancy
_atom_site_fract_x
_atom_site_fract_y
_atom_site_fract_z
_atom_site_thermal_displace_type
_atom_site_B_iso_or_equiv
_atom_site_type_symbol
Zn1 1.0 0.3788(13) 0.55999 1.2655(29) Biso 0.228 Zn
I2 1.0 0.57230(75) 0.5706(13) 1.4599(18) Biso 0.228 I
I3 1.0 0.22073(82) 0.5617(14) 1.4512(18) Biso 0.228 I
N4 1.0 0.355(16) 0.6104(58) 1.022(36) Biso 0.228 N
N5 1.0 0.368(17) 0.5122(63) 1.015(39) Biso 0.228 N
C6 1.0 0.267(24) 0.6299(89) 0.987(49) Biso 0.228 C
C7 1.0 0.433(24) 0.6184(66) 0.893(45) Biso 0.228 C
C8 1.0 0.447(23) 0.502(8) 0.905(46) Biso 0.228 C
C9 1.0 0.274(28) 0.4952(83) 0.95(5) Biso 0.228 C
C10 1.0 0.25(2) 0.6572(85) 0.837(39) Biso 0.228 C
C11 1.0 0.43(2) 0.6438(82) 0.748(41) Biso 0.228 C
C12 1.0 0.44(2) 0.4771(76) 0.750(43) Biso 0.228 C
C13 1.0 0.266(22) 0.469(9) 0.793(38) Biso 0.228 C
C14 1.0 0.343(25) 0.6644(87) 0.714(43) Biso 0.228 C
C15 1.0 0.347(22) 0.4599(87) 0.697(46) Biso 0.228 C
C16 1.0 0.325(22) 0.6858(68) 0.532(43) Biso 0.228 C
C17 1.0 0.327(24) 0.4325(64) 0.519(43) Biso 0.228 C
N18 1.0 0.224(19) 0.7064(73) 0.463(36) Biso 0.228 N
N19 1.0 0.404(13) 0.6876(55) 0.43(3) Biso 0.228 N
N20 1.0 0.227(19) 0.4247(73) 0.447(41) Biso 0.228 N
N21 1.0 0.415(12) 0.4208(57) 0.432(34) Biso 0.228 N
C22 1.0 0.226(27) 0.7287(95) 0.269(45) Biso 0.228 C
C23 1.0 0.390(19) 0.7121(68) 0.25(4) Biso 0.228 C
C24 1.0 0.215(23) 0.4027(98) 0.257(49) Biso 0.228 C
C25 1.0 0.402(17) 0.4013(66) 0.261(47) Biso 0.228 C
N26 1.0 0.300(19) 0.7336(58) 0.158(35) Biso 0.228 N
C27 1.0 0.129(17) 0.7456(71) 0.167(39) Biso 0.228 C
C28 1.0 0.497(25) 0.7248(78) 0.16(4) Biso 0.228 C
N29 1.0 0.297(18) 0.3892(58) 0.152(32) Biso 0.228 N
C30 1.0 0.090(19) 0.3931(81) 0.11(4) Biso 0.228 C
C31 1.0 0.493(25) 0.3992(76) 0.12(4) Biso 0.228 C
C32 1.0 0.024(17) 0.7503(63) 0.284(28) Biso 0.228 C
C33 1.0 0.116(17) 0.7509(74) -0.037(41) Biso 0.228 C
C34 1.0 0.485(22) 0.7539(87) -0.020(44) Biso 0.228 C
C35 1.0 0.596(22) 0.7012(85) 0.201(38) Biso 0.228 C
C36 1.0 -0.01(2) 0.4039(61) 0.190(37) Biso 0.228 C
C37 1.0 0.075(17) 0.3696(68) -0.086(36) Biso 0.228 C
C38 1.0 0.483(25) 0.3697(85) -0.045(46) Biso 0.228 C
C39 1.0 0.590(24) 0.4242(83) 0.162(37) Biso 0.228 C
C40 1.0 -0.076(17) 0.758(7) 0.166(36) Biso 0.228 C
C41 1.0 0.006(19) 0.761(8) -0.14(4) Biso 0.228 C
C42 1.0 0.571(22) 0.758(9) -0.132(43) Biso 0.228 C
C43 1.0 0.67(2) 0.7100(73) 0.072(42) Biso 0.228 C
C44 1.0 -0.102(19) 0.390(7) 0.088(36) Biso 0.228 C
C45 1.0 -0.025(19) 0.357(6) -0.188(35) Biso 0.228 C
C46 1.0 0.562(21) 0.3648(79) -0.155(46) Biso 0.228 C
C47 1.0 0.667(22) 0.4137(82) 0.030(42) Biso 0.228 C
N48 1.0 -0.086(16) 0.7641(72) -0.032(28) Biso 0.228 N
N49 1.0 0.658(16) 0.7381(62) -0.088(33) Biso 0.228 N
N50 1.0 -0.112(14) 0.3676(65) -0.095(27) Biso 0.228 N
N51 1.0 0.652(15) 0.3843(65) -0.121(34) Biso 0.228 N
Zn52 1.0 0.7782(27) 0.7499(16) -0.2780(61) Biso 0.228 Zn
Zn53 1.0 0.7563(27) 0.3780(16) -0.2814(59) Biso 0.228 Zn
I54 1.0 0.7303(16) 0.8065(12) -0.5804(25) Biso 0.228 I
I55 1.0 0.8128(15) 0.6785(13) -0.4262(33) Biso 0.228 I
I56 1.0 0.7330(15) 0.3225(12) -0.5296(25) Biso 0.228 I
I57 1.0 0.7971(16) 0.4521(13) -0.4097(32) Biso 0.228 I
N58 1.0 0.107(33) 0.079(13) 1.049(59) Biso 13.066 N
C59 1.0 0.078(49) 0.048(16) 1.0(1) Biso 13.066 C
O60 1.0 0.189(14) 0.0975(56) 0.98(5) Biso 13.066 O
O61 1.0 0.05(2) 0.0931(71) 1.180(37) Biso 13.066 O
C62 1.0 0.108(31) 0.042(13) 0.774(85) Biso 13.066 C
C63 1.0 0.005(38) 0.021(17) 1.061(84) Biso 13.066 C
C64 1.0 0.073(36) 0.010(16) 0.678(49) Biso 13.066 C
C65 1.0 -0.031(27) -0.012(14) 0.949(87) Biso 13.066 C
C66 1.0 0.004(37) -0.018(12) 0.77(8) Biso 13.066 C
